data_4516770
loop_
_publ_author_name
'Karimov, Rashad R.'
'Sharma, Ankit'
'Hartwig, John F.'

_publ_section_title
;
 Late Stage Azidation of Complex Molecules.
;
_journal_issue 10
_journal_name_full 'ACS central science'
_journal_page_first 715
_journal_page_last 724
_journal_paper_doi 10.1021/acscentsci.6b00214
_journal_volume 2
_journal_year 2016
_chemical_absolute_configuration ad
_chemical_formula_sum 'C15 H23 N3 O3'
_chemical_formula_weight 293.36
_chemical_name_common azide_3f
_chemical_name_systematic azide_3f
_space_group.centring_type primitive

_space_group_crystal_system monoclinic
_space_group_IT_number 4
_space_group_name_Hall 'P 2yb'
_space_group_name_H-M_alt 'P 1 21 1'
_atom_sites_solution_hydrogens geom
_atom_sites_solution_primary iterative
_atom_sites_solution_secondary difmap
_audit_creation_method SHELXL-2014/7
_cell_angle_alpha 90
_cell_angle_beta 100.773(3)
_cell_angle_gamma 90
_cell_formula_units_Z 2
_cell_length_a 10.1594(5)
_cell_length_b 6.5226(3)
_cell_length_c 11.7589(5)
_cell_measurement_reflns_used 6295
_cell_measurement_temperature 200(2)
_cell_measurement_theta_max 68.07
_cell_measurement_theta_min 3.83
_cell_volume 765.48(6)
_computing_cell_refinement 'Bruker SAINT'
_computing_data_collection 'Bruker APEX2'
_computing_data_reduction 'Bruker SAINT'
_computing_molecular_graphics ORTEP-32
_computing_publication_material WinGX
_computing_structure_refinement SHELXL-2014
_computing_structure_solution SHELXT-2014
_diffrn_ambient_temperature 200(2)
_diffrn_detector_area_resol_mean 8.366
_diffrn_measured_fraction_theta_full 0.997
_diffrn_measured_fraction_theta_max 0.993
_diffrn_measurement_device_type 'Bruker APEX-II CCD'
_diffrn_measurement_method '\f and \w scans'
_diffrn_radiation_type CuK\a
_diffrn_radiation_wavelength 1.54178
_diffrn_reflns_av_R_equivalents 0.0496
_diffrn_reflns_av_unetI/netI 0.0420
_diffrn_reflns_Laue_measured_fraction_full 0.997
_diffrn_reflns_Laue_measured_fraction_max 0.993
_diffrn_reflns_limit_h_max 12
_diffrn_reflns_limit_h_min -12
_diffrn_reflns_limit_k_max 6
_diffrn_reflns_limit_k_min -7
_diffrn_reflns_limit_l_max 14
_diffrn_reflns_limit_l_min -14
_diffrn_reflns_number 12040
_diffrn_reflns_point_group_measured_fraction_full 0.923
_diffrn_reflns_point_group_measured_fraction_max 0.919
_diffrn_reflns_theta_full 67.000
_diffrn_reflns_theta_max 68.341
_diffrn_reflns_theta_min 3.826
_diffrn_source 'microfocus rotating anode'
_exptl_absorpt_coefficient_mu 0.730
_exptl_absorpt_correction_T_max 0.929
_exptl_absorpt_correction_T_min 0.725
_exptl_absorpt_correction_type multi-scan
_exptl_absorpt_process_details SADABS
_exptl_crystal_colour colorless
_exptl_crystal_density_diffrn 1.273
_exptl_crystal_description plate
_exptl_crystal_F_000 316
_exptl_crystal_size_max 0.080
_exptl_crystal_size_mid 0.050
_exptl_crystal_size_min 0.030
_refine_diff_density_max 0.187
_refine_diff_density_min -0.150
_refine_diff_density_rms 0.037
_refine_ls_abs_structure_details
; 
 Flack x determined using 800 quotients [(I+)-(I-)]/[(I+)+(I-)] 
 (Parsons, Flack and Wagner, Acta Cryst. B69 (2013) 249-259). 
;
_refine_ls_abs_structure_Flack 0.02(18)
_refine_ls_extinction_method none
_refine_ls_goodness_of_fit_ref 1.071
_refine_ls_hydrogen_treatment constr
_refine_ls_matrix_type full
_refine_ls_number_parameters 194
_refine_ls_number_reflns 2578
_refine_ls_number_restraints 1
_refine_ls_restrained_S_all 1.070
_refine_ls_R_factor_all 0.0559
_refine_ls_R_factor_gt 0.0480
_refine_ls_shift/su_max 0.000
_refine_ls_shift/su_mean 0.000
_refine_ls_structure_factor_coef Fsqd
_refine_ls_weighting_details 'w=1/[\s^2^(Fo^2^)+(0.0616P)^2^+0.1644P] where P=(Fo^2^+2Fc^2^)/3'
_refine_ls_weighting_scheme calc
_refine_ls_wR_factor_gt 0.1239
_refine_ls_wR_factor_ref 0.1310
_reflns_Friedel_coverage 0.689
_reflns_Friedel_fraction_full 0.834
_reflns_Friedel_fraction_max 0.829
_reflns_number_gt 2215
_reflns_number_total 2578
_reflns_threshold_expression 'I > 2\s(I)'
_cod_data_source_file oc6b00214_si_002.cif
_cod_data_source_block azide3f
_cod_original_sg_symbol_H-M 'P 21'
_cod_database_code 4516770
_shelx_shelxl_version_number 2014/7
_shelx_space_group_comment
; 
The symmetry employed for this shelxl refinement is uniquely defined 
by the following loop, which should always be used as a source of 
symmetry information in preference to the above space-group names. 
They are only intended as comments. 
;
_shelx_estimated_absorpt_t_min 0.944
_shelx_estimated_absorpt_t_max 0.978

loop_
_space_group_symop_operation_xyz
'x, y, z'
'-x, y+1/2, -z'

loop_
_atom_site_label
_atom_site_type_symbol
_atom_site_fract_x
_atom_site_fract_y
_atom_site_fract_z
_atom_site_U_iso_or_equiv
_atom_site_adp_type
_atom_site_occupancy
_atom_site_site_symmetry_order
_atom_site_calc_flag
_atom_site_refinement_flags_posn
_atom_site_refinement_flags_adp
C1 C 0.7388(3) 0.4945(6) 0.1999(3) 0.0474(9) Uani 1 1 d . .
C2 C 0.8788(3) 0.5668(7) 0.2576(3) 0.0545(10) Uani 1 1 d . .
H2A H 0.9466 0.4928 0.2228 0.065 Uiso 1 1 calc R U
H2B H 0.8876 0.7149 0.2422 0.065 Uiso 1 1 calc R U
C3 C 0.9066(3) 0.5307(7) 0.3880(3) 0.0552(10) Uani 1 1 d . .
H3A H 0.9077 0.3814 0.4032 0.066 Uiso 1 1 calc R U
H3B H 0.9964 0.5855 0.4214 0.066 Uiso 1 1 calc R U
C4 C 0.8030(3) 0.6316(7) 0.4480(3) 0.0486(8) Uani 1 1 d . .
C5 C 0.6665(3) 0.5450(6) 0.3900(3) 0.0423(8) Uani 1 1 d . .
H5 H 0.6699 0.3925 0.3988 0.051 Uiso 1 1 calc R U
C6 C 0.4353(3) 0.6221(7) 0.4054(3) 0.0483(8) Uani 1 1 d . .
C7 C 0.3953(3) 0.6436(7) 0.2757(3) 0.0510(9) Uani 1 1 d . .
H7 H 0.4049 0.7924 0.2585 0.061 Uiso 1 1 calc R U
C8 C 0.4904(3) 0.5288(6) 0.2104(3) 0.0474(9) Uani 1 1 d . .
H8 H 0.4702 0.5753 0.1280 0.057 Uiso 1 1 calc R U
C9 C 0.4766(3) 0.2963(7) 0.2108(3) 0.0556(10) Uani 1 1 d . .
H9A H 0.3845 0.2571 0.1736 0.067 Uiso 1 1 calc R U
H9B H 0.4928 0.2456 0.2916 0.067 Uiso 1 1 calc R U
C10 C 0.5769(4) 0.1987(7) 0.1456(3) 0.0590(11) Uani 1 1 d . .
H10A H 0.5545 0.2400 0.0632 0.071 Uiso 1 1 calc R U
H10B H 0.5687 0.0477 0.1491 0.071 Uiso 1 1 calc R U
C11 C 0.7222(4) 0.2592(7) 0.1941(3) 0.0543(10) Uani 1 1 d . .
H11 H 0.7438 0.2072 0.2755 0.065 Uiso 1 1 calc R U
C12 C 0.6338(3) 0.5941(6) 0.2612(2) 0.0410(8) Uani 1 1 d . .
H12 H 0.6399 0.7461 0.2522 0.049 Uiso 1 1 calc R U
C13 C 0.8313(4) 0.5829(9) 0.5777(3) 0.0661(12) Uani 1 1 d . .
H13A H 0.9225 0.6266 0.6116 0.099 Uiso 1 1 calc R U
H13B H 0.8226 0.4350 0.5889 0.099 Uiso 1 1 calc R U
H13C H 0.7670 0.6561 0.6154 0.099 Uiso 1 1 calc R U
C14 C 0.2471(3) 0.5915(10) 0.2338(3) 0.0715(13) Uani 1 1 d . .
H14A H 0.2317 0.4471 0.2504 0.107 Uiso 1 1 calc R U
H14B H 0.2231 0.6154 0.1502 0.107 Uiso 1 1 calc R U
H14C H 0.1919 0.6785 0.2740 0.107 Uiso 1 1 calc R U
C15 C 0.8166(5) 0.1523(9) 0.1271(4) 0.0754(14) Uani 1 1 d . .
H15A H 0.8043 0.0036 0.1307 0.113 Uiso 1 1 calc R U
H15B H 0.9094 0.1872 0.1612 0.113 Uiso 1 1 calc R U
H15C H 0.7970 0.1971 0.0461 0.113 Uiso 1 1 calc R U
N1 N 0.7045(3) 0.5783(7) 0.0766(2) 0.0625(10) Uani 1 1 d . .
N2 N 0.7962(3) 0.6003(9) 0.0255(3) 0.0749(11) Uani 1 1 d . .
N3 N 0.8715(4) 0.6309(12) -0.0326(4) 0.114(2) Uani 1 1 d . .
O1 O 0.5661(2) 0.6233(5) 0.45274(18) 0.0503(6) Uani 1 1 d . .
O2 O 0.8088(2) 0.8471(5) 0.4286(2) 0.0571(7) Uani 1 1 d . .
H2 H 0.7506 0.9065 0.4590 0.086 Uiso 1 1 calc R U
O3 O 0.3558(2) 0.6205(5) 0.4699(2) 0.0584(7) Uani 1 1 d . .

loop_
_atom_site_aniso_label
_atom_site_aniso_U_11
_atom_site_aniso_U_22
_atom_site_aniso_U_33
_atom_site_aniso_U_23
_atom_site_aniso_U_13
_atom_site_aniso_U_12
C1 0.0396(16) 0.061(3) 0.0414(17) 0.0078(16) 0.0073(13) 0.0087(16)
C2 0.0359(15) 0.072(3) 0.0558(18) 0.0052(19) 0.0108(13) 0.0077(17)
C3 0.0381(16) 0.069(3) 0.0546(19) 0.0012(18) -0.0008(14) 0.0051(17)
C4 0.0435(16) 0.053(3) 0.0473(16) -0.0004(17) 0.0030(12) -0.0045(17)
C5 0.0429(15) 0.046(2) 0.0387(14) 0.0006(14) 0.0089(12) -0.0008(14)
C6 0.0466(16) 0.047(2) 0.0548(17) -0.0054(17) 0.0175(14) -0.0046(17)
C7 0.0376(15) 0.064(3) 0.0529(17) 0.0038(18) 0.0121(13) -0.0007(17)
C8 0.0378(15) 0.069(3) 0.0359(15) 0.0043(16) 0.0069(12) 0.0030(16)
C9 0.0476(18) 0.072(3) 0.0449(18) -0.0096(18) 0.0037(14) -0.0099(18)
C10 0.063(2) 0.062(3) 0.0501(19) -0.0093(18) 0.0055(16) -0.0032(19)
C11 0.0511(19) 0.068(3) 0.0433(18) 0.0005(17) 0.0073(15) 0.0133(18)
C12 0.0369(14) 0.047(2) 0.0396(14) 0.0049(15) 0.0080(11) 0.0020(15)
C13 0.061(2) 0.083(4) 0.0490(18) -0.002(2) -0.0025(15) -0.013(2)
C14 0.0415(17) 0.109(4) 0.065(2) -0.008(3) 0.0125(15) 0.005(2)
C15 0.076(3) 0.083(4) 0.070(2) -0.006(2) 0.019(2) 0.021(3)
N1 0.0439(14) 0.100(3) 0.0452(14) 0.0164(18) 0.0135(11) 0.0157(18)
N2 0.0624(18) 0.111(3) 0.0552(16) 0.021(2) 0.0219(15) 0.024(2)
N3 0.085(3) 0.184(6) 0.087(3) 0.051(4) 0.051(2) 0.034(4)
O1 0.0473(11) 0.0628(16) 0.0424(10) -0.0076(12) 0.0125(8) -0.0077(12)
O2 0.0490(13) 0.0584(19) 0.0665(15) -0.0062(14) 0.0173(11) -0.0093(13)
O3 0.0575(13) 0.0636(18) 0.0614(13) -0.0092(14) 0.0299(11) -0.0078(15)

loop_
_atom_type_symbol
_atom_type_description
_atom_type_scat_dispersion_real
_atom_type_scat_dispersion_imag
_atom_type_scat_source
C C 0.0181 0.0091 'International Tables Vol C Tables 4.2.6.8 and 6.1.1.4'
H H 0.0000 0.0000 'International Tables Vol C Tables 4.2.6.8 and 6.1.1.4'
N N 0.0311 0.0180 'International Tables Vol C Tables 4.2.6.8 and 6.1.1.4'
O O 0.0492 0.0322 'International Tables Vol C Tables 4.2.6.8 and 6.1.1.4'

loop_
_geom_angle_atom_site_label_1
_geom_angle_atom_site_label_2
_geom_angle_atom_site_label_3
_geom_angle
N1 C1 C2 109.8(3)
N1 C1 C12 103.8(3)
C2 C1 C12 109.3(3)
N1 C1 C11 108.1(3)
C2 C1 C11 114.2(3)
C12 C1 C11 111.2(3)
C3 C2 C1 112.4(3)
C3 C2 H2A 109.1
C1 C2 H2A 109.1
C3 C2 H2B 109.1
C1 C2 H2B 109.1
H2A C2 H2B 107.9
C4 C3 C2 112.7(3)
C4 C3 H3A 109.1
C2 C3 H3A 109.1
C4 C3 H3B 109.1
C2 C3 H3B 109.1
H3A C3 H3B 107.8
O2 C4 C3 107.4(3)
O2 C4 C13 110.9(3)
C3 C4 C13 110.8(3)
O2 C4 C5 110.6(3)
C3 C4 C5 106.3(3)
C13 C4 C5 110.7(3)
O1 C5 C12 112.7(3)
O1 C5 C4 107.8(3)
C12 C5 C4 112.1(3)
O1 C5 H5 108.0
C12 C5 H5 108.0
C4 C5 H5 108.0
O3 C6 O1 117.8(3)
O3 C6 C7 123.4(3)
O1 C6 C7 118.5(3)
C6 C7 C14 111.5(3)
C6 C7 C8 112.6(3)
C14 C7 C8 113.8(3)
C6 C7 H7 106.1
C14 C7 H7 106.1
C8 C7 H7 106.1
C9 C8 C12 111.0(3)
C9 C8 C7 114.6(3)
C12 C8 C7 108.1(3)
C9 C8 H8 107.6
C12 C8 H8 107.6
C7 C8 H8 107.6
C8 C9 C10 110.1(3)
C8 C9 H9A 109.6
C10 C9 H9A 109.6
C8 C9 H9B 109.6
C10 C9 H9B 109.6
H9A C9 H9B 108.2
C9 C10 C11 113.2(3)
C9 C10 H10A 108.9
C11 C10 H10A 108.9
C9 C10 H10B 108.9
C11 C10 H10B 108.9
H10A C10 H10B 107.8
C15 C11 C10 110.2(3)
C15 C11 C1 113.9(4)
C10 C11 C1 111.2(3)
C15 C11 H11 107.0
C10 C11 H11 107.0
C1 C11 H11 107.0
C5 C12 C8 110.2(3)
C5 C12 C1 109.6(3)
C8 C12 C1 113.1(3)
C5 C12 H12 107.9
C8 C12 H12 107.9
C1 C12 H12 107.9
C4 C13 H13A 109.5
C4 C13 H13B 109.5
H13A C13 H13B 109.5
C4 C13 H13C 109.5
H13A C13 H13C 109.5
H13B C13 H13C 109.5
C7 C14 H14A 109.5
C7 C14 H14B 109.5
H14A C14 H14B 109.5
C7 C14 H14C 109.5
H14A C14 H14C 109.5
H14B C14 H14C 109.5
C11 C15 H15A 109.5
C11 C15 H15B 109.5
H15A C15 H15B 109.5
C11 C15 H15C 109.5
H15A C15 H15C 109.5
H15B C15 H15C 109.5
N2 N1 C1 117.0(3)
N3 N2 N1 171.9(4)
C6 O1 C5 121.3(2)
C4 O2 H2 109.5

loop_
_geom_bond_atom_site_label_1
_geom_bond_atom_site_label_2
_geom_bond_distance
C1 N1 1.527(4)
C1 C2 1.531(5)
C1 C12 1.538(5)
C1 C11 1.544(6)
C2 C3 1.525(5)
C2 H2A 0.9900
C2 H2B 0.9900
C3 C4 1.522(5)
C3 H3A 0.9900
C3 H3B 0.9900
C4 O2 1.427(5)
C4 C13 1.531(5)
C4 C5 1.534(4)
C5 O1 1.458(4)
C5 C12 1.522(4)
C5 H5 1.0000
C6 O3 1.207(4)
C6 O1 1.342(4)
C6 C7 1.509(5)
C7 C14 1.532(5)
C7 C8 1.537(5)
C7 H7 1.0000
C8 C9 1.523(6)
C8 C12 1.528(4)
C8 H8 1.0000
C9 C10 1.524(5)
C9 H9A 0.9900
C9 H9B 0.9900
C10 C11 1.531(5)
C10 H10A 0.9900
C10 H10B 0.9900
C11 C15 1.520(5)
C11 H11 1.0000
C12 H12 1.0000
C13 H13A 0.9800
C13 H13B 0.9800
C13 H13C 0.9800
C14 H14A 0.9800
C14 H14B 0.9800
C14 H14C 0.9800
C15 H15A 0.9800
C15 H15B 0.9800
C15 H15C 0.9800
N1 N2 1.208(4)
N2 N3 1.134(5)
O2 H2 0.8400
